data_4087128
loop_
_publ_author_name
'Polukeev, Alexey V.'
'Wendt, Ola F.'

_publ_section_title
;
 Cyclohexane-Based Phosphinite Iridium Pincer Complexes: Synthesis,
 Characterization, Carbene Formation, and Catalytic Activity in
 Dehydrogenation Reactions
;
_journal_issue 3
_journal_name_full Organometallics
_journal_page_first 639
_journal_paper_doi 10.1021/acs.organomet.6b00846
_journal_volume 36
_journal_year 2017
_chemical_formula_sum 'C30 H57 Cl2 Ir2 O2 P2'
_chemical_formula_weight 966.99
_space_group_crystal_system triclinic
_space_group_IT_number 2
_space_group_name_Hall '-P 1'
_space_group_name_H-M_alt 'P -1'
_symmetry_space_group_name_Hall '-P 1'
_symmetry_space_group_name_H-M 'P -1'
_atom_sites_solution_hydrogens geom
_audit_creation_method SHELXL-2014/7
_cell_angle_alpha 71.437(2)
_cell_angle_beta 85.787(2)
_cell_angle_gamma 76.908(2)
_cell_formula_units_Z 4
_cell_length_a 12.0322(3)
_cell_length_b 16.8416(5)
_cell_length_c 18.8384(5)
_cell_measurement_reflns_used 15624
_cell_measurement_temperature 293(2)
_cell_measurement_theta_max 28.84
_cell_measurement_theta_min 3.01
_cell_volume 3524.77(17)
_computing_cell_refinement
;
CrysAlisPro, Agilent Technologies,
Version 1.171.35.19 (release 27-10-2011 CrysAlis171 .NET)
(compiled Oct 27 2011,15:02:11)
;
_computing_data_collection
;
CrysAlisPro, Agilent Technologies,
Version 1.171.35.19 (release 27-10-2011 CrysAlis171 .NET)
(compiled Oct 27 2011,15:02:11)
;
_computing_data_reduction
;
CrysAlisPro, Agilent Technologies,
Version 1.171.35.19 (release 27-10-2011 CrysAlis171 .NET)
(compiled Oct 27 2011,15:02:11)
;
_computing_structure_refinement 'SHELXL-2014/7 (Sheldrick, 2014)'
_computing_structure_solution SIR-92
_diffrn_ambient_temperature 293(2)
_diffrn_detector_area_resol_mean 16.1829
_diffrn_measured_fraction_theta_full 0.998
_diffrn_measured_fraction_theta_max 0.878
_diffrn_measurement_device_type 'Xcalibur, Sapphire3'
_diffrn_measurement_method '\w scans'
_diffrn_radiation_type MoK\a
_diffrn_radiation_wavelength 0.71073
_diffrn_reflns_av_R_equivalents 0.0339
_diffrn_reflns_av_unetI/netI 0.0419
_diffrn_reflns_Laue_measured_fraction_full 0.998
_diffrn_reflns_Laue_measured_fraction_max 0.878
_diffrn_reflns_limit_h_max 16
_diffrn_reflns_limit_h_min -15
_diffrn_reflns_limit_k_max 21
_diffrn_reflns_limit_k_min -22
_diffrn_reflns_limit_l_max 25
_diffrn_reflns_limit_l_min -24
_diffrn_reflns_number 46554
_diffrn_reflns_point_group_measured_fraction_full 0.998
_diffrn_reflns_point_group_measured_fraction_max 0.878
_diffrn_reflns_theta_full 25.000
_diffrn_reflns_theta_max 28.906
_diffrn_reflns_theta_min 3.011
_diffrn_source 'Enhance (Mo) X-ray Source'
_exptl_absorpt_coefficient_mu 7.810
_exptl_absorpt_correction_T_max 1
_exptl_absorpt_correction_T_min 0.546
_exptl_absorpt_correction_type multi-scan
_exptl_absorpt_process_details
;
CrysAlisPro, Agilent Technologies,
Version 1.171.35.21 (release 20-01-2012 CrysAlis171 .NET)
(compiled Jan 23 2012,18:06:46)
Empirical absorption correction using spherical harmonics,
 implemented in SCALE3 ABSPACK scaling algorithm.
;
_exptl_crystal_colour yellow
_exptl_crystal_density_diffrn 1.822
_exptl_crystal_description block
_exptl_crystal_F_000 1884
_exptl_crystal_size_max 0.4
_exptl_crystal_size_mid 0.3
_exptl_crystal_size_min 0.2
_refine_diff_density_max 1.545
_refine_diff_density_min -1.658
_refine_diff_density_rms 0.131
_refine_ls_extinction_method none
_refine_ls_goodness_of_fit_ref 1.077
_refine_ls_hydrogen_treatment constr
_refine_ls_matrix_type full
_refine_ls_number_parameters 685
_refine_ls_number_reflns 16313
_refine_ls_number_restraints 0
_refine_ls_restrained_S_all 1.077
_refine_ls_R_factor_all 0.0513
_refine_ls_R_factor_gt 0.0339
_refine_ls_shift/su_max 0.003
_refine_ls_shift/su_mean 0.000
_refine_ls_structure_factor_coef Fsqd
_refine_ls_weighting_details 'w=1/[\s^2^(Fo^2^)+(0.0196P)^2^+6.0325P] where P=(Fo^2^+2Fc^2^)/3'
_refine_ls_weighting_scheme calc
_refine_ls_wR_factor_gt 0.0636
_refine_ls_wR_factor_ref 0.0696
_reflns_Friedel_coverage 0.000
_reflns_number_gt 13012
_reflns_number_total 16313
_reflns_threshold_expression 'I > 2\s(I)'
_cod_data_source_file om6b00846_si_002.cif
_cod_data_source_block comp15
_cod_database_code 4087128
_shelx_shelxl_version_number 2014/7
_shelx_space_group_comment
;
The symmetry employed for this shelxl refinement is uniquely defined
by the following loop, which should always be used as a source of
symmetry information in preference to the above space-group names.
They are only intended as comments.
;

loop_
_space_group_symop_operation_xyz
'x, y, z'
'-x, -y, -z'

loop_
_atom_site_label
_atom_site_type_symbol
_atom_site_fract_x
_atom_site_fract_y
_atom_site_fract_z
_atom_site_U_iso_or_equiv
_atom_site_adp_type
_atom_site_occupancy
_atom_site_site_symmetry_order
_atom_site_calc_flag
_atom_site_refinement_flags_posn
_atom_site_refinement_flags_adp
C1 C 0.7762(4) 0.6268(3) 0.4472(3) 0.0289(11) Uani 1 1 d . .
H1 H 0.8172 0.6096 0.4946 0.035 Uiso 1 1 calc R U
C2 C 0.6534(5) 0.6644(3) 0.4622(3) 0.0375(12) Uani 1 1 d . .
H2 H 0.6088 0.6768 0.4170 0.045 Uiso 1 1 calc R U
C3 C 0.6016(5) 0.6029(4) 0.5267(3) 0.0513(16) Uani 1 1 d . .
H3A H 0.5191 0.6187 0.5225 0.062 Uiso 1 1 calc R U
H3B H 0.6221 0.6078 0.5737 0.062 Uiso 1 1 calc R U
C4 C 0.6428(6) 0.5099(4) 0.5270(3) 0.0504(15) Uani 1 1 d . .
H4A H 0.7051 0.4818 0.5623 0.061 Uiso 1 1 calc R U
H4B H 0.5811 0.4798 0.5435 0.061 Uiso 1 1 calc R U
C5 C 0.6826(5) 0.5043(4) 0.4501(3) 0.0460(14) Uani 1 1 d . .
H5A H 0.6214 0.5338 0.4142 0.055 Uiso 1 1 calc R U
H5B H 0.7028 0.4447 0.4515 0.055 Uiso 1 1 calc R U
C6 C 0.7854(5) 0.5448(3) 0.4260(3) 0.0374(12) Uani 1 1 d . .
H6 H 0.8524 0.5031 0.4516 0.045 Uiso 1 1 calc R U
C7 C 1.1142(7) 0.9337(4) 0.3309(4) 0.0591(18) Uani 1 1 d . .
H7 H 1.0467 0.9720 0.3030 0.071 Uiso 1 1 calc R U
C8 C 1.1886(6) 0.8910(5) 0.2891(4) 0.064(2) Uani 1 1 d . .
H8 H 1.1641 0.9047 0.2373 0.077 Uiso 1 1 calc R U
C9 C 1.3154(7) 0.8712(6) 0.2989(5) 0.103(3) Uani 1 1 d . .
H9A H 1.3363 0.9160 0.3136 0.123 Uiso 1 1 calc R U
H9B H 1.3521 0.8709 0.2513 0.123 Uiso 1 1 calc R U
C10 C 1.3587(6) 0.7851(5) 0.3575(5) 0.085(3) Uani 1 1 d . .
H10A H 1.3877 0.7425 0.3323 0.102 Uiso 1 1 calc R U
H10B H 1.4217 0.7895 0.3842 0.102 Uiso 1 1 calc R U
C11 C 1.2684(5) 0.7548(4) 0.4134(4) 0.066(2) Uani 1 1 d . .
H11 H 1.2845 0.6927 0.4385 0.079 Uiso 1 1 calc R U
C12 C 1.2024(6) 0.8029(4) 0.4561(4) 0.0569(18) Uani 1 1 d . .
H12 H 1.1806 0.7680 0.5053 0.068 Uiso 1 1 calc R U
C13 C 1.2150(7) 0.8912(5) 0.4541(4) 0.074(2) Uani 1 1 d . .
H13A H 1.1902 0.8998 0.5018 0.089 Uiso 1 1 calc R U
H13B H 1.2950 0.8935 0.4479 0.089 Uiso 1 1 calc R U
C14 C 1.1485(9) 0.9624(5) 0.3929(5) 0.104(3) Uani 1 1 d . .
H14A H 1.1938 1.0052 0.3716 0.125 Uiso 1 1 calc R U
H14B H 1.0802 0.9894 0.4142 0.125 Uiso 1 1 calc R U
C21 C 0.7050(4) 0.3535(3) 0.0519(3) 0.0331(11) Uani 1 1 d . .
H21 H 0.6602 0.3790 0.0057 0.040 Uiso 1 1 calc R U
C22 C 0.7179(6) 0.4277(4) 0.0781(3) 0.0535(16) Uani 1 1 d . .
H22 H 0.6569 0.4765 0.0539 0.064 Uiso 1 1 calc R U
C23 C 0.8277(6) 0.4567(4) 0.0566(3) 0.0566(17) Uani 1 1 d . .
H23A H 0.8864 0.4202 0.0924 0.068 Uiso 1 1 calc R U
H23B H 0.8183 0.5149 0.0580 0.068 Uiso 1 1 calc R U
C24 C 0.8648(6) 0.4533(4) -0.0211(4) 0.0639(19) Uani 1 1 d . .
H24A H 0.9346 0.4743 -0.0342 0.077 Uiso 1 1 calc R U
H24B H 0.8066 0.4908 -0.0568 0.077 Uiso 1 1 calc R U
C25 C 0.8846(6) 0.3635(4) -0.0267(4) 0.0585(17) Uani 1 1 d . .
H25A H 0.8612 0.3665 -0.0758 0.070 Uiso 1 1 calc R U
H25B H 0.9655 0.3377 -0.0214 0.070 Uiso 1 1 calc R U
C26 C 0.8212(6) 0.3086(4) 0.0310(4) 0.0548(16) Uani 1 1 d . .
H26 H 0.8677 0.2868 0.0766 0.066 Uiso 1 1 calc R U
C27 C 0.2001(6) 0.2429(5) 0.0648(4) 0.066(2) Uani 1 1 d . .
H27 H 0.2132 0.2799 0.0144 0.080 Uiso 1 1 calc R U
C28 C 0.1710(6) 0.2865(5) 0.1189(5) 0.069(2) Uani 1 1 d . .
H28 H 0.1684 0.3482 0.0987 0.083 Uiso 1 1 calc R U
C29 C 0.0951(6) 0.2642(5) 0.1824(5) 0.088(3) Uani 1 1 d . .
H29A H 0.0182 0.2754 0.1636 0.105 Uiso 1 1 calc R U
H29B H 0.0947 0.3013 0.2125 0.105 Uiso 1 1 calc R U
C30 C 0.1249(6) 0.1741(5) 0.2309(4) 0.072(2) Uani 1 1 d . .
H30A H 0.0787 0.1410 0.2172 0.087 Uiso 1 1 calc R U
H30B H 0.1079 0.1718 0.2826 0.087 Uiso 1 1 calc R U
C31 C 0.2502(5) 0.1346(4) 0.2240(3) 0.0505(15) Uani 1 1 d . .
H31 H 0.2910 0.1097 0.2719 0.061 Uiso 1 1 calc R U
C32 C 0.2920(6) 0.0931(4) 0.1711(4) 0.0573(17) Uani 1 1 d . .
H32 H 0.3565 0.0445 0.1889 0.069 Uiso 1 1 calc R U
C33 C 0.2209(8) 0.0850(5) 0.1118(5) 0.093(3) Uani 1 1 d . .
H33A H 0.2713 0.0593 0.0787 0.111 Uiso 1 1 calc R U
H33B H 0.1707 0.0466 0.1360 0.111 Uiso 1 1 calc R U
C34 C 0.1510(8) 0.1678(5) 0.0663(4) 0.093(3) Uani 1 1 d . .
H34A H 0.0743 0.1749 0.0867 0.112 Uiso 1 1 calc R U
H34B H 0.1461 0.1666 0.0155 0.112 Uiso 1 1 calc R U
C41 C 0.6509(5) 0.9071(3) 0.3908(3) 0.0470(14) Uani 1 1 d . .
C42 C 0.6201(5) 0.9039(4) 0.3161(3) 0.0562(17) Uani 1 1 d . .
H42A H 0.5784 0.8596 0.3235 0.084 Uiso 1 1 calc R U
H42B H 0.5738 0.9582 0.2889 0.084 Uiso 1 1 calc R U
H42C H 0.6885 0.8919 0.2883 0.084 Uiso 1 1 calc R U
C43 C 0.5373(6) 0.9288(5) 0.4320(4) 0.079(2) Uani 1 1 d . .
H43A H 0.5534 0.9315 0.4802 0.118 Uiso 1 1 calc R U
H43B H 0.4933 0.9832 0.4031 0.118 Uiso 1 1 calc R U
H43C H 0.4949 0.8851 0.4381 0.118 Uiso 1 1 calc R U
C44 C 0.7179(7) 0.9785(4) 0.3784(4) 0.079(2) Uani 1 1 d . .
H44A H 0.7378 0.9808 0.4260 0.118 Uiso 1 1 calc R U
H44B H 0.7861 0.9664 0.3505 0.118 Uiso 1 1 calc R U
H44C H 0.6714 1.0326 0.3511 0.118 Uiso 1 1 calc R U
C45 C 0.7946(6) 0.8077(4) 0.5328(3) 0.0483(15) Uani 1 1 d . .
C46 C 0.8409(7) 0.7148(4) 0.5815(3) 0.066(2) Uani 1 1 d . .
H46A H 0.7803 0.6841 0.5927 0.099 Uiso 1 1 calc R U
H46B H 0.9004 0.6873 0.5550 0.099 Uiso 1 1 calc R U
H46C H 0.8708 0.7150 0.6273 0.099 Uiso 1 1 calc R U
C47 C 0.8925(6) 0.8547(4) 0.5159(4) 0.0637(19) Uani 1 1 d . .
H47A H 0.9500 0.8285 0.4873 0.096 Uiso 1 1 calc R U
H47B H 0.8644 0.9137 0.4878 0.096 Uiso 1 1 calc R U
H47C H 0.9249 0.8516 0.5621 0.096 Uiso 1 1 calc R U
C48 C 0.7012(7) 0.8483(5) 0.5785(4) 0.079(2) Uani 1 1 d . .
H48A H 0.6404 0.8179 0.5886 0.119 Uiso 1 1 calc R U
H48B H 0.7328 0.8451 0.6249 0.119 Uiso 1 1 calc R U
H48C H 0.6722 0.9073 0.5506 0.119 Uiso 1 1 calc R U
C51 C 0.7843(6) 0.6768(4) 0.2111(3) 0.0482(15) Uani 1 1 d . .
C52 C 0.6611(7) 0.7149(7) 0.2292(5) 0.126(4) Uani 1 1 d . .
H52A H 0.6612 0.7567 0.2538 0.190 Uiso 1 1 calc R U
H52B H 0.6181 0.7417 0.1836 0.190 Uiso 1 1 calc R U
H52C H 0.6269 0.6700 0.2614 0.190 Uiso 1 1 calc R U
C53 C 0.7771(8) 0.6117(5) 0.1725(4) 0.089(3) Uani 1 1 d . .
H53A H 0.7462 0.5660 0.2066 0.133 Uiso 1 1 calc R U
H53B H 0.7285 0.6390 0.1295 0.133 Uiso 1 1 calc R U
H53C H 0.8520 0.5887 0.1570 0.133 Uiso 1 1 calc R U
C54 C 0.8334(9) 0.7494(5) 0.1571(4) 0.116(4) Uani 1 1 d . .
H54A H 0.8379 0.7905 0.1816 0.174 Uiso 1 1 calc R U
H54B H 0.9083 0.7265 0.1416 0.174 Uiso 1 1 calc R U
H54C H 0.7848 0.7768 0.1140 0.174 Uiso 1 1 calc R U
C55 C 1.0137(5) 0.5687(4) 0.2845(3) 0.0469(14) Uani 1 1 d . .
C56 C 1.0174(7) 0.5081(5) 0.2382(4) 0.082(2) Uani 1 1 d . .
H56A H 0.9672 0.4698 0.2601 0.123 Uiso 1 1 calc R U
H56B H 0.9935 0.5410 0.1879 0.123 Uiso 1 1 calc R U
H56C H 1.0939 0.4756 0.2375 0.123 Uiso 1 1 calc R U
C57 C 1.0933(6) 0.6302(5) 0.2503(5) 0.083(2) Uani 1 1 d . .
H57A H 1.0669 0.6657 0.2011 0.124 Uiso 1 1 calc R U
H57B H 1.0937 0.6656 0.2813 0.124 Uiso 1 1 calc R U
H57C H 1.1691 0.5978 0.2470 0.124 Uiso 1 1 calc R U
C58 C 1.0568(6) 0.5127(4) 0.3627(4) 0.0666(19) Uani 1 1 d . .
H58A H 1.0073 0.4739 0.3847 0.100 Uiso 1 1 calc R U
H58B H 1.1327 0.4806 0.3592 0.100 Uiso 1 1 calc R U
H58C H 1.0573 0.5484 0.3934 0.100 Uiso 1 1 calc R U
C61 C 0.4818(5) 0.4258(4) 0.2109(3) 0.0492(15) Uani 1 1 d . .
C62 C 0.4511(6) 0.4882(4) 0.1314(4) 0.070(2) Uani 1 1 d . .
H62A H 0.5108 0.5189 0.1129 0.104 Uiso 1 1 calc R U
H62B H 0.4425 0.4564 0.0987 0.104 Uiso 1 1 calc R U
H62C H 0.3808 0.5282 0.1331 0.104 Uiso 1 1 calc R U
C63 C 0.3871(6) 0.3768(4) 0.2408(4) 0.071(2) Uani 1 1 d . .
H63A H 0.3817 0.3420 0.2100 0.106 Uiso 1 1 calc R U
H63B H 0.4043 0.3408 0.2913 0.106 Uiso 1 1 calc R U
H63C H 0.3158 0.4167 0.2397 0.106 Uiso 1 1 calc R U
C64 C 0.4913(7) 0.4819(5) 0.2597(4) 0.079(2) Uani 1 1 d . .
H64A H 0.5509 0.5125 0.2406 0.118 Uiso 1 1 calc R U
H64B H 0.4202 0.5221 0.2587 0.118 Uiso 1 1 calc R U
H64C H 0.5087 0.4461 0.3103 0.118 Uiso 1 1 calc R U
C65 C 0.6888(6) 0.2954(4) 0.2932(3) 0.0489(15) Uani 1 1 d . .
C66 C 0.7907(6) 0.2250(5) 0.2871(4) 0.083(3) Uani 1 1 d . .
H66A H 0.8437 0.2497 0.2508 0.125 Uiso 1 1 calc R U
H66B H 0.8276 0.1980 0.3349 0.125 Uiso 1 1 calc R U
H66C H 0.7649 0.1831 0.2717 0.125 Uiso 1 1 calc R U
C67 C 0.7344(9) 0.3578(5) 0.3207(4) 0.100(3) Uani 1 1 d . .
H67A H 0.7845 0.3850 0.2836 0.150 Uiso 1 1 calc R U
H67B H 0.6718 0.4005 0.3292 0.150 Uiso 1 1 calc R U
H67C H 0.7755 0.3271 0.3666 0.150 Uiso 1 1 calc R U
C68 C 0.6092(7) 0.2516(5) 0.3513(4) 0.084(3) Uani 1 1 d . .
H68A H 0.5811 0.2125 0.3334 0.127 Uiso 1 1 calc R U
H68B H 0.6501 0.2207 0.3972 0.127 Uiso 1 1 calc R U
H68C H 0.5463 0.2941 0.3599 0.127 Uiso 1 1 calc R U
C71 C 0.6411(7) 0.1871(4) -0.0400(4) 0.069(2) Uani 1 1 d . .
C72 C 0.7206(9) 0.1414(6) -0.0893(5) 0.118(4) Uani 1 1 d . .
H72A H 0.7871 0.1657 -0.1021 0.177 Uiso 1 1 calc R U
H72B H 0.7432 0.0814 -0.0624 0.177 Uiso 1 1 calc R U
H72C H 0.6812 0.1487 -0.1342 0.177 Uiso 1 1 calc R U
C73 C 0.5342(8) 0.1491(5) -0.0189(5) 0.097(3) Uani 1 1 d . .
H73A H 0.4852 0.1781 0.0119 0.145 Uiso 1 1 calc R U
H73B H 0.4943 0.1564 -0.0636 0.145 Uiso 1 1 calc R U
H73C H 0.5563 0.0891 0.0082 0.145 Uiso 1 1 calc R U
C74 C 0.6046(7) 0.2819(4) -0.0865(4) 0.079(2) Uani 1 1 d . .
H74A H 0.6708 0.3064 -0.1000 0.118 Uiso 1 1 calc R U
H74B H 0.5664 0.2863 -0.1310 0.118 Uiso 1 1 calc R U
H74C H 0.5537 0.3123 -0.0575 0.118 Uiso 1 1 calc R U
C75 C 0.7915(6) 0.0737(4) 0.0957(4) 0.0567(17) Uani 1 1 d . .
C76 C 0.7162(7) 0.0089(4) 0.1127(4) 0.083(2) Uani 1 1 d . .
H76A H 0.6870 0.0085 0.0667 0.125 Uiso 1 1 calc R U
H76B H 0.7600 -0.0471 0.1382 0.125 Uiso 1 1 calc R U
H76C H 0.6537 0.0243 0.1439 0.125 Uiso 1 1 calc R U
C77 C 0.8971(7) 0.0463(5) 0.0498(5) 0.095(3) Uani 1 1 d . .
H77A H 0.9444 0.0876 0.0392 0.143 Uiso 1 1 calc R U
H77B H 0.9399 -0.0089 0.0780 0.143 Uiso 1 1 calc R U
H77C H 0.8725 0.0432 0.0036 0.143 Uiso 1 1 calc R U
C78 C 0.8367(7) 0.0730(4) 0.1699(4) 0.074(2) Uani 1 1 d . .
H78A H 0.8847 0.1138 0.1601 0.111 Uiso 1 1 calc R U
H78B H 0.7738 0.0881 0.2009 0.111 Uiso 1 1 calc R U
H78C H 0.8801 0.0168 0.1951 0.111 Uiso 1 1 calc R U
O1 O 0.6438(3) 0.7440(2) 0.4794(2) 0.0462(10) Uani 1 1 d . .
O2 O 0.8013(3) 0.5583(2) 0.34582(19) 0.0383(9) Uani 1 1 d . .
O3 O 0.7021(3) 0.4110(2) 0.15824(19) 0.0435(9) Uani 1 1 d . .
O4 O 0.8124(4) 0.2343(2) 0.0104(2) 0.0523(11) Uani 1 1 d . .
P1 P 0.74067(12) 0.79982(8) 0.44469(8) 0.0339(3) Uani 1 1 d . .
P2 P 0.86943(12) 0.63199(8) 0.30026(7) 0.0311(3) Uani 1 1 d . .
P3 P 0.61644(13) 0.34857(9) 0.19956(7) 0.0358(3) Uani 1 1 d . .
P4 P 0.71029(14) 0.18585(9) 0.04698(8) 0.0415(3) Uani 1 1 d . .
Cl1 Cl 1.04189(12) 0.67871(8) 0.43879(8) 0.0416(3) Uani 1 1 d . .
Cl2 Cl 0.94641(12) 0.83448(8) 0.28820(7) 0.0410(3) Uani 1 1 d . .
Cl3 Cl 0.51208(12) 0.15669(9) 0.20539(8) 0.0488(4) Uani 1 1 d . .
Cl4 Cl 0.42167(13) 0.32439(9) 0.06223(9) 0.0523(4) Uani 1 1 d . .
Ir1 Ir 0.84861(2) 0.72163(2) 0.37246(2) 0.02571(5) Uani 1 1 d . .
Ir2 Ir 0.62040(2) 0.26451(2) 0.12383(2) 0.03064(5) Uani 1 1 d . .
Ir3 Ir 1.10455(2) 0.80504(2) 0.36756(2) 0.03694(6) Uani 1 1 d . .
Ir4 Ir 0.33627(2) 0.21193(2) 0.13918(2) 0.04038(6) Uani 1 1 d . .

loop_
_atom_site_aniso_label
_atom_site_aniso_U_11
_atom_site_aniso_U_22
_atom_site_aniso_U_33
_atom_site_aniso_U_23
_atom_site_aniso_U_13
_atom_site_aniso_U_12
C1 0.030(3) 0.029(3) 0.027(2) -0.009(2) 0.000(2) -0.005(2)
C2 0.035(3) 0.036(3) 0.046(3) -0.018(3) 0.009(2) -0.011(2)
C3 0.053(4) 0.058(4) 0.053(4) -0.023(3) 0.024(3) -0.030(3)
C4 0.064(4) 0.047(4) 0.046(3) -0.014(3) 0.016(3) -0.028(3)
C5 0.057(4) 0.037(3) 0.050(3) -0.017(3) 0.011(3) -0.023(3)
C6 0.042(3) 0.037(3) 0.037(3) -0.015(2) 0.006(2) -0.013(2)
C7 0.078(5) 0.040(4) 0.060(4) -0.002(3) -0.011(4) -0.029(4)
C8 0.051(4) 0.079(5) 0.049(4) 0.014(4) -0.006(3) -0.036(4)
C9 0.060(5) 0.126(8) 0.092(6) 0.023(6) -0.009(5) -0.040(5)
C10 0.033(4) 0.077(5) 0.144(8) -0.025(5) 0.000(4) -0.021(4)
C11 0.037(4) 0.051(4) 0.095(6) 0.007(4) -0.030(4) -0.013(3)
C12 0.060(4) 0.060(4) 0.047(4) -0.001(3) -0.018(3) -0.023(4)
C13 0.090(6) 0.083(5) 0.059(4) -0.016(4) -0.017(4) -0.042(5)
C14 0.176(10) 0.067(5) 0.087(6) -0.016(5) -0.038(6) -0.059(6)
C21 0.037(3) 0.031(3) 0.029(3) -0.004(2) 0.003(2) -0.010(2)
C22 0.072(5) 0.053(4) 0.043(3) -0.023(3) 0.019(3) -0.023(3)
C23 0.072(5) 0.054(4) 0.055(4) -0.021(3) 0.018(3) -0.036(4)
C24 0.073(5) 0.068(5) 0.062(4) -0.024(4) 0.025(4) -0.040(4)
C25 0.063(4) 0.056(4) 0.057(4) -0.021(3) 0.027(3) -0.018(3)
C26 0.062(4) 0.045(4) 0.060(4) -0.025(3) 0.021(3) -0.012(3)
C27 0.070(5) 0.068(5) 0.059(4) 0.006(4) -0.026(4) -0.038(4)
C28 0.048(4) 0.052(4) 0.094(6) -0.001(4) -0.019(4) -0.009(3)
C29 0.045(4) 0.094(6) 0.106(7) -0.013(5) 0.001(4) -0.004(4)
C30 0.053(4) 0.096(6) 0.059(4) -0.013(4) 0.003(3) -0.015(4)
C31 0.048(4) 0.059(4) 0.041(3) -0.005(3) 0.002(3) -0.022(3)
C32 0.070(5) 0.045(4) 0.058(4) -0.008(3) 0.003(3) -0.027(3)
C33 0.137(8) 0.074(6) 0.089(6) -0.031(5) -0.013(6) -0.054(6)
C34 0.138(8) 0.096(6) 0.057(5) -0.002(4) -0.025(5) -0.071(6)
C41 0.045(3) 0.029(3) 0.065(4) -0.018(3) 0.001(3) 0.000(3)
C42 0.053(4) 0.044(4) 0.062(4) -0.008(3) -0.017(3) 0.004(3)
C43 0.053(4) 0.078(5) 0.107(6) -0.053(5) -0.004(4) 0.018(4)
C44 0.098(6) 0.031(4) 0.102(6) -0.009(4) -0.020(5) -0.014(4)
C45 0.062(4) 0.047(4) 0.045(3) -0.029(3) 0.006(3) -0.010(3)
C46 0.097(6) 0.066(5) 0.036(3) -0.018(3) -0.008(3) -0.017(4)
C47 0.071(5) 0.067(4) 0.070(5) -0.040(4) -0.011(4) -0.018(4)
C48 0.094(6) 0.093(6) 0.065(5) -0.051(4) 0.013(4) -0.015(5)
C51 0.062(4) 0.051(4) 0.036(3) -0.021(3) -0.010(3) -0.006(3)
C52 0.079(6) 0.208(11) 0.095(6) -0.097(7) -0.053(5) 0.053(7)
C53 0.129(8) 0.073(5) 0.077(5) -0.038(4) -0.045(5) -0.011(5)
C54 0.201(11) 0.081(6) 0.062(5) 0.019(4) -0.059(6) -0.064(7)
C55 0.042(3) 0.045(3) 0.054(4) -0.025(3) 0.013(3) -0.002(3)
C56 0.071(5) 0.085(6) 0.107(6) -0.072(5) 0.007(5) 0.006(4)
C57 0.053(5) 0.076(5) 0.115(7) -0.034(5) 0.039(4) -0.014(4)
C58 0.062(4) 0.045(4) 0.080(5) -0.016(4) -0.007(4) 0.011(3)
C61 0.051(4) 0.039(3) 0.055(4) -0.018(3) 0.016(3) -0.005(3)
C62 0.071(5) 0.038(4) 0.080(5) -0.009(3) 0.000(4) 0.014(3)
C63 0.057(4) 0.061(5) 0.084(5) -0.022(4) 0.023(4) 0.000(4)
C64 0.096(6) 0.059(5) 0.087(5) -0.043(4) 0.024(5) -0.003(4)
C65 0.061(4) 0.051(4) 0.034(3) -0.016(3) -0.002(3) -0.006(3)
C66 0.072(5) 0.105(6) 0.061(5) -0.029(4) -0.026(4) 0.015(5)
C67 0.157(9) 0.087(6) 0.066(5) -0.027(5) -0.042(6) -0.030(6)
C68 0.107(7) 0.084(6) 0.044(4) 0.004(4) 0.004(4) -0.019(5)
C71 0.110(6) 0.052(4) 0.051(4) -0.027(3) -0.004(4) -0.014(4)
C72 0.185(11) 0.104(7) 0.074(6) -0.058(5) -0.009(6) 0.000(7)
C73 0.141(9) 0.073(5) 0.093(6) -0.027(5) -0.044(6) -0.040(6)
C74 0.125(7) 0.064(5) 0.047(4) -0.012(4) -0.025(4) -0.019(5)
C75 0.064(4) 0.030(3) 0.068(4) -0.016(3) 0.016(3) 0.002(3)
C76 0.112(7) 0.034(4) 0.094(6) -0.013(4) 0.011(5) -0.012(4)
C77 0.091(6) 0.060(5) 0.119(7) -0.036(5) 0.033(5) 0.016(4)
C78 0.088(6) 0.044(4) 0.066(5) -0.006(3) -0.017(4) 0.023(4)
O1 0.048(2) 0.040(2) 0.060(2) -0.0291(19) 0.020(2) -0.0131(19)
O2 0.050(2) 0.038(2) 0.038(2) -0.0214(17) 0.0116(17) -0.0205(18)
O3 0.058(3) 0.048(2) 0.033(2) -0.0191(18) 0.0125(18) -0.024(2)
O4 0.070(3) 0.041(2) 0.051(2) -0.0234(19) 0.026(2) -0.016(2)
P1 0.0365(8) 0.0300(7) 0.0391(7) -0.0173(6) 0.0049(6) -0.0068(6)
P2 0.0356(7) 0.0317(7) 0.0277(7) -0.0122(6) 0.0052(5) -0.0079(6)
P3 0.0430(8) 0.0325(7) 0.0308(7) -0.0110(6) 0.0074(6) -0.0064(6)
P4 0.0572(10) 0.0279(7) 0.0390(8) -0.0133(6) 0.0043(7) -0.0054(7)
Cl1 0.0385(7) 0.0329(7) 0.0471(8) 0.0013(6) -0.0113(6) -0.0114(6)
Cl2 0.0415(8) 0.0364(7) 0.0401(7) 0.0016(6) -0.0080(6) -0.0152(6)
Cl3 0.0417(8) 0.0360(7) 0.0544(9) 0.0063(6) -0.0040(7) -0.0076(6)
Cl4 0.0451(8) 0.0376(8) 0.0608(9) 0.0088(7) -0.0131(7) -0.0130(7)
Ir1 0.02610(10) 0.02428(9) 0.02695(10) -0.00767(8) -0.00016(7) -0.00619(7)
Ir2 0.03201(11) 0.02532(10) 0.03116(11) -0.00580(8) 0.00016(8) -0.00367(8)
Ir3 0.03602(12) 0.03437(11) 0.03949(12) -0.00451(9) -0.00545(9) -0.01402(9)
Ir4 0.04293(13) 0.03235(12) 0.04374(13) -0.00563(9) -0.00340(10) -0.01178(10)

loop_
_atom_type_symbol
_atom_type_description
_atom_type_scat_dispersion_real
_atom_type_scat_dispersion_imag
_atom_type_scat_source
C C 0.0033 0.0016 'International Tables Vol C Tables 4.2.6.8 and 6.1.1.4'
H H 0.0000 0.0000 'International Tables Vol C Tables 4.2.6.8 and 6.1.1.4'
O O 0.0106 0.0060 'International Tables Vol C Tables 4.2.6.8 and 6.1.1.4'
P P 0.1023 0.0942 'International Tables Vol C Tables 4.2.6.8 and 6.1.1.4'
Cl Cl 0.1484 0.1585 'International Tables Vol C Tables 4.2.6.8 and 6.1.1.4'
Ir Ir -1.4442 7.9887 'International Tables Vol C Tables 4.2.6.8 and 6.1.1.4'

loop_
_geom_angle_atom_site_label_1
_geom_angle_atom_site_label_2
_geom_angle_atom_site_label_3
_geom_angle
C2 C1 C6 111.0(4)
C2 C1 Ir1 109.6(3)
C6 C1 Ir1 116.2(3)
C2 C1 H1 106.5
C6 C1 H1 106.5
Ir1 C1 H1 106.5
O1 C2 C1 111.2(4)
O1 C2 C3 108.4(4)
C1 C2 C3 112.3(5)
O1 C2 H2 108.3
C1 C2 H2 108.3
C3 C2 H2 108.3
C2 C3 C4 111.7(5)
C2 C3 H3A 109.3
C4 C3 H3A 109.3
C2 C3 H3B 109.3
C4 C3 H3B 109.3
H3A C3 H3B 107.9
C5 C4 C3 111.9(5)
C5 C4 H4A 109.2
C3 C4 H4A 109.2
C5 C4 H4B 109.2
C3 C4 H4B 109.2
H4A C4 H4B 107.9
C4 C5 C6 109.9(4)
C4 C5 H5A 109.7
C6 C5 H5A 109.7
C4 C5 H5B 109.7
C6 C5 H5B 109.7
H5A C5 H5B 108.2
O2 C6 C5 107.5(4)
O2 C6 C1 112.9(4)
C5 C6 C1 113.4(4)
O2 C6 H6 107.6
C5 C6 H6 107.6
C1 C6 H6 107.6
C8 C7 C14 125.2(7)
C8 C7 Ir3 71.2(4)
C14 C7 Ir3 112.2(4)
C8 C7 H7 113.6
C14 C7 H7 113.6
Ir3 C7 H7 113.6
C7 C8 C9 122.4(7)
C7 C8 Ir3 70.2(4)
C9 C8 Ir3 114.5(5)
C7 C8 H8 114.1
C9 C8 H8 114.1
Ir3 C8 H8 114.1
C8 C9 C10 112.4(6)
C8 C9 H9A 109.1
C10 C9 H9A 109.1
C8 C9 H9B 109.1
C10 C9 H9B 109.1
H9A C9 H9B 107.8
C11 C10 C9 113.5(6)
C11 C10 H10A 108.9
C9 C10 H10A 108.9
C11 C10 H10B 108.9
C9 C10 H10B 108.9
H10A C10 H10B 107.7
C12 C11 C10 124.6(6)
C12 C11 Ir3 70.7(4)
C10 C11 Ir3 111.5(5)
C12 C11 H11 114.1
C10 C11 H11 114.1
Ir3 C11 H11 114.1
C11 C12 C13 124.3(7)
C11 C12 Ir3 70.2(3)
C13 C12 Ir3 113.4(4)
C11 C12 H12 113.8
C13 C12 H12 113.8
Ir3 C12 H12 113.8
C14 C13 C12 113.6(5)
C14 C13 H13A 108.8
C12 C13 H13A 108.8
C14 C13 H13B 108.8
C12 C13 H13B 108.8
H13A C13 H13B 107.7
C13 C14 C7 113.7(6)
C13 C14 H14A 108.8
C7 C14 H14A 108.8
C13 C14 H14B 108.8
C7 C14 H14B 108.8
H14A C14 H14B 107.7
C26 C21 C22 109.7(5)
C26 C21 Ir2 110.2(4)
C22 C21 Ir2 116.7(4)
C26 C21 H21 106.5
C22 C21 H21 106.5
Ir2 C21 H21 106.5
O3 C22 C23 108.3(5)
O3 C22 C21 113.1(4)
C23 C22 C21 115.1(5)
O3 C22 H22 106.6
C23 C22 H22 106.6
C21 C22 H22 106.6
C22 C23 C24 111.0(5)
C22 C23 H23A 109.4
C24 C23 H23A 109.4
C22 C23 H23B 109.4
C24 C23 H23B 109.4
H23A C23 H23B 108.0
C23 C24 C25 112.3(5)
C23 C24 H24A 109.1
C25 C24 H24A 109.1
C23 C24 H24B 109.1
C25 C24 H24B 109.1
H24A C24 H24B 107.9
C26 C25 C24 112.3(5)
C26 C25 H25A 109.2
C24 C25 H25A 109.2
C26 C25 H25B 109.2
C24 C25 H25B 109.2
H25A C25 H25B 107.9
O4 C26 C25 110.5(5)
O4 C26 C21 110.9(5)
C25 C26 C21 115.6(5)
O4 C26 H26 106.4
C25 C26 H26 106.4
C21 C26 H26 106.4
C28 C27 C34 122.4(7)
C28 C27 Ir4 69.7(4)
C34 C27 Ir4 114.2(5)
C28 C27 H27 114.3
C34 C27 H27 114.3
Ir4 C27 H27 114.3
C27 C28 C29 125.5(7)
C27 C28 Ir4 70.7(4)
C29 C28 Ir4 112.8(5)
C27 C28 H28 113.5
C29 C28 H28 113.5
Ir4 C28 H28 113.5
C28 C29 C30 114.8(7)
C28 C29 H29A 108.6
C30 C29 H29A 108.6
C28 C29 H29B 108.6
C30 C29 H29B 108.6
H29A C29 H29B 107.5
C29 C30 C31 111.7(6)
C29 C30 H30A 109.3
C31 C30 H30A 109.3
C29 C30 H30B 109.3
C31 C30 H30B 109.3
H30A C30 H30B 107.9
C32 C31 C30 123.3(6)
C32 C31 Ir4 70.0(3)
C30 C31 Ir4 113.9(4)
C32 C31 H31 114.0
C30 C31 H31 114.0
Ir4 C31 H31 114.0
C31 C32 C33 125.1(7)
C31 C32 Ir4 70.9(3)
C33 C32 Ir4 111.5(4)
C31 C32 H32 113.8
C33 C32 H32 113.8
Ir4 C32 H32 113.8
C34 C33 C32 113.8(6)
C34 C33 H33A 108.8
C32 C33 H33A 108.8
C34 C33 H33B 108.8
C32 C33 H33B 108.8
H33A C33 H33B 107.7
C33 C34 C27 112.2(6)
C33 C34 H34A 109.2
C27 C34 H34A 109.2
C33 C34 H34B 109.2
C27 C34 H34B 109.2
H34A C34 H34B 107.9
C42 C41 C44 109.1(5)
C42 C41 C43 106.9(5)
C44 C41 C43 109.8(6)
C42 C41 P1 109.3(4)
C44 C41 P1 110.3(4)
C43 C41 P1 111.4(5)
C41 C42 H42A 109.5
C41 C42 H42B 109.5
H42A C42 H42B 109.5
C41 C42 H42C 109.5
H42A C42 H42C 109.5
H42B C42 H42C 109.5
C41 C43 H43A 109.5
C41 C43 H43B 109.5
H43A C43 H43B 109.5
C41 C43 H43C 109.5
H43A C43 H43C 109.5
H43B C43 H43C 109.5
C41 C44 H44A 109.5
C41 C44 H44B 109.5
H44A C44 H44B 109.5
C41 C44 H44C 109.5
H44A C44 H44C 109.5
H44B C44 H44C 109.5
C47 C45 C48 110.7(5)
C47 C45 C46 108.3(6)
C48 C45 C46 107.0(5)
C47 C45 P1 111.0(4)
C48 C45 P1 113.7(5)
C46 C45 P1 105.8(4)
C45 C46 H46A 109.5
C45 C46 H46B 109.5
H46A C46 H46B 109.5
C45 C46 H46C 109.5
H46A C46 H46C 109.5
H46B C46 H46C 109.5
C45 C47 H47A 109.5
C45 C47 H47B 109.5
H47A C47 H47B 109.5
C45 C47 H47C 109.5
H47A C47 H47C 109.5
H47B C47 H47C 109.5
C45 C48 H48A 109.5
C45 C48 H48B 109.5
H48A C48 H48B 109.5
C45 C48 H48C 109.5
H48A C48 H48C 109.5
H48B C48 H48C 109.5
C53 C51 C54 109.6(6)
C53 C51 C52 106.4(6)
C54 C51 C52 107.7(7)
C53 C51 P2 114.9(4)
C54 C51 P2 109.4(4)
C52 C51 P2 108.6(4)
C51 C52 H52A 109.5
C51 C52 H52B 109.5
H52A C52 H52B 109.5
C51 C52 H52C 109.5
H52A C52 H52C 109.5
H52B C52 H52C 109.5
C51 C53 H53A 109.5
C51 C53 H53B 109.5
H53A C53 H53B 109.5
C51 C53 H53C 109.5
H53A C53 H53C 109.5
H53B C53 H53C 109.5
C51 C54 H54A 109.5
C51 C54 H54B 109.5
H54A C54 H54B 109.5
C51 C54 H54C 109.5
H54A C54 H54C 109.5
H54B C54 H54C 109.5
C57 C55 C58 108.9(6)
C57 C55 C56 110.1(6)
C58 C55 C56 106.7(5)
C57 C55 P2 109.2(4)
C58 C55 P2 104.9(4)
C56 C55 P2 116.7(5)
C55 C56 H56A 109.5
C55 C56 H56B 109.5
H56A C56 H56B 109.5
C55 C56 H56C 109.5
H56A C56 H56C 109.5
H56B C56 H56C 109.5
C55 C57 H57A 109.5
C55 C57 H57B 109.5
H57A C57 H57B 109.5
C55 C57 H57C 109.5
H57A C57 H57C 109.5
H57B C57 H57C 109.5
C55 C58 H58A 109.5
C55 C58 H58B 109.5
H58A C58 H58B 109.5
C55 C58 H58C 109.5
H58A C58 H58C 109.5
H58B C58 H58C 109.5
C63 C61 C64 110.0(5)
C63 C61 C62 109.8(6)
C64 C61 C62 106.1(5)
C63 C61 P3 109.3(4)
C64 C61 P3 115.9(5)
C62 C61 P3 105.4(4)
C61 C62 H62A 109.5
C61 C62 H62B 109.5
H62A C62 H62B 109.5
C61 C62 H62C 109.5
H62A C62 H62C 109.5
H62B C62 H62C 109.5
C61 C63 H63A 109.5
C61 C63 H63B 109.5
H63A C63 H63B 109.5
C61 C63 H63C 109.5
H63A C63 H63C 109.5
H63B C63 H63C 109.5
C61 C64 H64A 109.5
C61 C64 H64B 109.5
H64A C64 H64B 109.5
C61 C64 H64C 109.5
H64A C64 H64C 109.5
H64B C64 H64C 109.5
C68 C65 C67 110.2(6)
C68 C65 C66 106.4(6)
C67 C65 C66 107.0(6)
C68 C65 P3 111.0(5)
C67 C65 P3 112.4(5)
C66 C65 P3 109.6(4)
C65 C66 H66A 109.5
C65 C66 H66B 109.5
H66A C66 H66B 109.5
C65 C66 H66C 109.5
H66A C66 H66C 109.5
H66B C66 H66C 109.5
C65 C67 H67A 109.5
C65 C67 H67B 109.5
H67A C67 H67B 109.5
C65 C67 H67C 109.5
H67A C67 H67C 109.5
H67B C67 H67C 109.5
C65 C68 H68A 109.5
C65 C68 H68B 109.5
H68A C68 H68B 109.5
C65 C68 H68C 109.5
H68A C68 H68C 109.5
H68B C68 H68C 109.5
C73 C71 C72 110.2(6)
C73 C71 C74 108.7(7)
C72 C71 C74 107.3(6)
C73 C71 P4 110.0(5)
C72 C71 P4 114.4(6)
C74 C71 P4 106.0(4)
C71 C72 H72A 109.5
C71 C72 H72B 109.5
H72A C72 H72B 109.5
C71 C72 H72C 109.5
H72A C72 H72C 109.5
H72B C72 H72C 109.5
C71 C73 H73A 109.5
C71 C73 H73B 109.5
H73A C73 H73B 109.5
C71 C73 H73C 109.5
H73A C73 H73C 109.5
H73B C73 H73C 109.5
C71 C74 H74A 109.5
C71 C74 H74B 109.5
H74A C74 H74B 109.5
C71 C74 H74C 109.5
H74A C74 H74C 109.5
H74B C74 H74C 109.5
C76 C75 C78 108.4(6)
C76 C75 C77 110.0(6)
C78 C75 C77 106.6(6)
C76 C75 P4 111.9(5)
C78 C75 P4 108.0(4)
C77 C75 P4 111.8(5)
C75 C76 H76A 109.5
C75 C76 H76B 109.5
H76A C76 H76B 109.5
C75 C76 H76C 109.5
H76A C76 H76C 109.5
H76B C76 H76C 109.5
C75 C77 H77A 109.5
C75 C77 H77B 109.5
H77A C77 H77B 109.5
C75 C77 H77C 109.5
H77A C77 H77C 109.5
H77B C77 H77C 109.5
C75 C78 H78A 109.5
C75 C78 H78B 109.5
H78A C78 H78B 109.5
C75 C78 H78C 109.5
H78A C78 H78C 109.5
H78B C78 H78C 109.5
C2 O1 P1 117.5(3)
C6 O2 P2 116.9(3)
C22 O3 P3 117.3(3)
C26 O4 P4 118.1(4)
O1 P1 C45 100.4(2)
O1 P1 C41 101.9(2)
C45 P1 C41 109.4(3)
O1 P1 Ir1 101.91(14)
C45 P1 Ir1 123.5(2)
C41 P1 Ir1 115.6(2)
O2 P2 C55 103.2(2)
O2 P2 C51 99.1(2)
C55 P2 C51 110.4(3)
O2 P2 Ir1 104.50(13)
C55 P2 Ir1 120.96(19)
C51 P2 Ir1 115.14(19)
O3 P3 C61 103.1(2)
O3 P3 C65 99.9(2)
C61 P3 C65 108.8(3)
O3 P3 Ir2 103.75(14)
C61 P3 Ir2 120.7(2)
C65 P3 Ir2 117.1(2)
O4 P4 C71 100.6(3)
O4 P4 C75 101.9(3)
C71 P4 C75 109.3(3)
O4 P4 Ir2 102.44(15)
C71 P4 Ir2 122.4(3)
C75 P4 Ir2 116.2(2)
Ir3 Cl1 Ir1 94.99(4)
Ir3 Cl2 Ir1 96.48(4)
Ir4 Cl3 Ir2 97.70(5)
Ir4 Cl4 Ir2 96.12(5)
C1 Ir1 P2 82.58(13)
C1 Ir1 P1 80.09(14)
P2 Ir1 P1 152.23(5)
C1 Ir1 Cl2 176.23(13)
P2 Ir1 Cl2 99.13(5)
P1 Ir1 Cl2 99.53(5)
C1 Ir1 Cl1 96.57(13)
P2 Ir1 Cl1 103.33(5)
P1 Ir1 Cl1 100.08(5)
Cl2 Ir1 Cl1 79.78(4)
C21 Ir2 P3 82.38(14)
C21 Ir2 P4 80.40(15)
P3 Ir2 P4 153.54(5)
C21 Ir2 Cl3 177.04(14)
P3 Ir2 Cl3 99.82(5)
P4 Ir2 Cl3 98.20(5)
C21 Ir2 Cl4 98.23(14)
P3 Ir2 Cl4 101.71(5)
P4 Ir2 Cl4 100.52(6)
Cl3 Ir2 Cl4 79.43(4)
C7 Ir3 C11 97.5(3)
C7 Ir3 C8 38.6(3)
C11 Ir3 C8 82.3(3)
C7 Ir3 C12 82.1(2)
C11 Ir3 C12 39.1(3)
C8 Ir3 C12 92.2(3)
C7 Ir3 Cl2 91.05(19)
C11 Ir3 Cl2 160.4(2)
C8 Ir3 Cl2 93.84(17)
C12 Ir3 Cl2 160.4(2)
C7 Ir3 Cl1 158.5(2)
C11 Ir3 Cl1 91.52(18)
C8 Ir3 Cl1 162.9(2)
C12 Ir3 Cl1 92.94(18)
Cl2 Ir3 Cl1 86.69(4)
C32 Ir4 C28 96.9(3)
C32 Ir4 C31 39.1(2)
C28 Ir4 C31 80.8(3)
C32 Ir4 C27 81.6(3)
C28 Ir4 C27 39.6(3)
C31 Ir4 C27 91.3(3)
C32 Ir4 Cl3 93.4(2)
C28 Ir4 Cl3 154.0(2)
C31 Ir4 Cl3 92.63(17)
C27 Ir4 Cl3 166.4(2)
C32 Ir4 Cl4 156.0(2)
C28 Ir4 Cl4 93.4(2)
C31 Ir4 Cl4 164.94(19)
C27 Ir4 Cl4 93.02(18)
Cl3 Ir4 Cl4 86.50(5)

loop_
_geom_bond_atom_site_label_1
_geom_bond_atom_site_label_2
_geom_bond_distance
C1 C2 1.515(7)
C1 C6 1.533(7)
C1 Ir1 2.076(5)
C1 H1 0.9800
C2 O1 1.454(6)
C2 C3 1.521(7)
C2 H2 0.9800
C3 C4 1.531(8)
C3 H3A 0.9700
C3 H3B 0.9700
C4 C5 1.517(8)
C4 H4A 0.9700
C4 H4B 0.9700
C5 C6 1.518(7)
C5 H5A 0.9700
C5 H5B 0.9700
C6 O2 1.460(6)
C6 H6 0.9800
C7 C8 1.380(10)
C7 C14 1.513(9)
C7 Ir3 2.082(6)
C7 H7 0.9800
C8 C9 1.498(9)
C8 Ir3 2.093(6)
C8 H8 0.9800
C9 C10 1.521(10)
C9 H9A 0.9700
C9 H9B 0.9700
C10 C11 1.514(10)
C10 H10A 0.9700
C10 H10B 0.9700
C11 C12 1.401(10)
C11 Ir3 2.092(6)
C11 H11 0.9800
C12 C13 1.516(9)
C12 Ir3 2.098(6)
C12 H12 0.9800
C13 C14 1.493(10)
C13 H13A 0.9700
C13 H13B 0.9700
C14 H14A 0.9700
C14 H14B 0.9700
C21 C26 1.521(8)
C21 C22 1.523(7)
C21 Ir2 2.077(5)
C21 H21 0.9800
C22 O3 1.451(6)
C22 C23 1.496(8)
C22 H22 0.9800
C23 C24 1.513(8)
C23 H23A 0.9700
C23 H23B 0.9700
C24 C25 1.514(8)
C24 H24A 0.9700
C24 H24B 0.9700
C25 C26 1.475(8)
C25 H25A 0.9700
C25 H25B 0.9700
C26 O4 1.451(7)
C26 H26 0.9800
C27 C28 1.417(10)
C27 C34 1.505(9)
C27 Ir4 2.098(6)
C27 H27 0.9800
C28 C29 1.454(10)
C28 Ir4 2.086(7)
C28 H28 0.9800
C29 C30 1.478(10)
C29 H29A 0.9700
C29 H29B 0.9700
C30 C31 1.518(9)
C30 H30A 0.9700
C30 H30B 0.9700
C31 C32 1.394(9)
C31 Ir4 2.090(6)
C31 H31 0.9800
C32 C33 1.513(9)
C32 Ir4 2.078(6)
C32 H32 0.9800
C33 C34 1.483(11)
C33 H33A 0.9700
C33 H33B 0.9700
C34 H34A 0.9700
C34 H34B 0.9700
C41 C42 1.501(8)
C41 C44 1.543(8)
C41 C43 1.550(9)
C41 P1 1.890(6)
C42 H42A 0.9600
C42 H42B 0.9600
C42 H42C 0.9600
C43 H43A 0.9600
C43 H43B 0.9600
C43 H43C 0.9600
C44 H44A 0.9600
C44 H44B 0.9600
C44 H44C 0.9600
C45 C47 1.524(8)
C45 C48 1.535(9)
C45 C46 1.539(8)
C45 P1 1.879(6)
C46 H46A 0.9600
C46 H46B 0.9600
C46 H46C 0.9600
C47 H47A 0.9600
C47 H47B 0.9600
C47 H47C 0.9600
C48 H48A 0.9600
C48 H48B 0.9600
C48 H48C 0.9600
C51 C53 1.516(8)
C51 C54 1.525(9)
C51 C52 1.537(10)
C51 P2 1.880(5)
C52 H52A 0.9600
C52 H52B 0.9600
C52 H52C 0.9600
C53 H53A 0.9600
C53 H53B 0.9600
C53 H53C 0.9600
C54 H54A 0.9600
C54 H54B 0.9600
C54 H54C 0.9600
C55 C57 1.528(9)
C55 C58 1.528(8)
C55 C56 1.531(8)
C55 P2 1.878(6)
C56 H56A 0.9600
C56 H56B 0.9600
C56 H56C 0.9600
C57 H57A 0.9600
C57 H57B 0.9600
C57 H57C 0.9600
C58 H58A 0.9600
C58 H58B 0.9600
C58 H58C 0.9600
C61 C63 1.527(9)
C61 C64 1.538(8)
C61 C62 1.546(8)
C61 P3 1.881(6)
C62 H62A 0.9600
C62 H62B 0.9600
C62 H62C 0.9600
C63 H63A 0.9600
C63 H63B 0.9600
C63 H63C 0.9600
C64 H64A 0.9600
C64 H64B 0.9600
C64 H64C 0.9600
C65 C68 1.520(9)
C65 C67 1.525(9)
C65 C66 1.526(9)
C65 P3 1.881(6)
C66 H66A 0.9600
C66 H66B 0.9600
C66 H66C 0.9600
C67 H67A 0.9600
C67 H67B 0.9600
C67 H67C 0.9600
C68 H68A 0.9600
C68 H68B 0.9600
C68 H68C 0.9600
C71 C73 1.534(11)
C71 C72 1.536(11)
C71 C74 1.536(9)
C71 P4 1.884(7)
C72 H72A 0.9600
C72 H72B 0.9600
C72 H72C 0.9600
C73 H73A 0.9600
C73 H73B 0.9600
C73 H73C 0.9600
C74 H74A 0.9600
C74 H74B 0.9600
C74 H74C 0.9600
C75 C76 1.516(9)
C75 C78 1.533(9)
C75 C77 1.550(9)
C75 P4 1.886(6)
C76 H76A 0.9600
C76 H76B 0.9600
C76 H76C 0.9600
C77 H77A 0.9600
C77 H77B 0.9600
C77 H77C 0.9600
C78 H78A 0.9600
C78 H78B 0.9600
C78 H78C 0.9600
O1 P1 1.632(4)
O2 P2 1.621(4)
O3 P3 1.620(4)
O4 P4 1.619(4)
P1 Ir1 2.3192(14)
P2 Ir1 2.2973(13)
P3 Ir2 2.2993(14)
P4 Ir2 2.3157(15)
Cl1 Ir3 2.3783(13)
Cl1 Ir1 2.5657(12)
Cl2 Ir3 2.3706(12)
Cl2 Ir1 2.5169(13)
Cl3 Ir4 2.3778(14)
Cl3 Ir2 2.5215(14)
Cl4 Ir4 2.3790(14)
Cl4 Ir2 2.5790(14)
